data_4063988
loop_
_publ_author_name
'Pinkas, Ji\<r\'i'
'C\'isa\<rov\'a, Ivana'
'Hor\'a\<cek, Michal'
'Kubi\<sta, Ji\<r\'i'
'Mach, Karel'

_publ_section_title
;
 Reactions of Hydrogen Sulfide with Singly and Doubly Tucked-in
 Titanocenes
;
_journal_issue 5
_journal_name_full Organometallics
_journal_page_first 1034
_journal_paper_doi 10.1021/om1010726
_journal_volume 30
_journal_year 2011
_chemical_formula_sum 'C40 H60 S Ti2'
_chemical_formula_weight 668.74
_chemical_name_systematic
; 
 ? 
;
_space_group_IT_number 2
_symmetry_space_group_name_Hall '-P 1'
_symmetry_space_group_name_H-M 'P -1'
_atom_sites_solution_hydrogens geom
_atom_sites_solution_primary direct
_atom_sites_solution_secondary difmap
_audit_creation_method SHELXL-97
_cell_angle_alpha 102.8542(7)
_cell_angle_beta 98.3580(9)
_cell_angle_gamma 93.8079(10)
_cell_formula_units_Z 4
_cell_length_a 9.02200(10)
_cell_length_b 18.7991(3)
_cell_length_c 22.2727(4)
_cell_measurement_temperature 150(2)
_cell_volume 3624.64(10)
_computing_structure_refinement 'SHELXL-97 (Sheldrick, 1997)'
_computing_structure_solution 'SHELXS-97 (Sheldrick, 1990)'
_diffrn_ambient_temperature 150(2)
_diffrn_measured_fraction_theta_full 0.998
_diffrn_measured_fraction_theta_max 0.998
_diffrn_radiation_monochromator graphite
_diffrn_radiation_source 'fine-focus sealed tube'
_diffrn_radiation_type MoK\a
_diffrn_radiation_wavelength 0.71073
_diffrn_reflns_av_R_equivalents 0.0302
_diffrn_reflns_av_sigmaI/netI 0.0446
_diffrn_reflns_limit_h_max 11
_diffrn_reflns_limit_h_min -11
_diffrn_reflns_limit_k_max 24
_diffrn_reflns_limit_k_min -24
_diffrn_reflns_limit_l_max 28
_diffrn_reflns_limit_l_min -28
_diffrn_reflns_number 31539
_diffrn_reflns_theta_full 27.50
_diffrn_reflns_theta_max 27.50
_diffrn_reflns_theta_min 1.29
_exptl_absorpt_coefficient_mu 0.524
_exptl_crystal_density_diffrn 1.225
_exptl_crystal_density_method 'not measured'
_exptl_crystal_F_000 1440
_refine_diff_density_max 0.550
_refine_diff_density_min -0.492
_refine_diff_density_rms 0.065
_refine_ls_extinction_method none
_refine_ls_goodness_of_fit_ref 1.137
_refine_ls_hydrogen_treatment mixed
_refine_ls_matrix_type full
_refine_ls_number_parameters 815
_refine_ls_number_reflns 16639
_refine_ls_number_restraints 0
_refine_ls_restrained_S_all 1.137
_refine_ls_R_factor_all 0.0716
_refine_ls_R_factor_gt 0.0513
_refine_ls_shift/su_max 0.001
_refine_ls_shift/su_mean 0.000
_refine_ls_structure_factor_coef Fsqd
_refine_ls_weighting_details 'calc w=1/[\s^2^(Fo^2^)+(0.0300P)^2^+5.1571P] where P=(Fo^2^+2Fc^2^)/3'
_refine_ls_weighting_scheme calc
_refine_ls_wR_factor_gt 0.1211
_refine_ls_wR_factor_ref 0.1286
_reflns_number_gt 12732
_reflns_number_total 16639
_reflns_threshold_expression >2sigma(I)
_cod_data_source_file om1010726_si_002.cif
_cod_data_source_block structure_11_jednh2sjedn-mach
_cod_database_code 4063988

loop_
_symmetry_equiv_pos_as_xyz
'x, y, z'
'-x, -y, -z'

loop_
_atom_site_label
_atom_site_type_symbol
_atom_site_fract_x
_atom_site_fract_y
_atom_site_fract_z
_atom_site_U_iso_or_equiv
_atom_site_adp_type
_atom_site_occupancy
_atom_site_symmetry_multiplicity
_atom_site_calc_flag
_atom_site_refinement_flags
Ti1 Ti 0.38079(5) 0.16032(3) 0.65896(2) 0.01863(10) Uani 1 1 d .
Ti2 Ti 0.64781(5) 0.33739(3) 0.83110(2) 0.01996(11) Uani 1 1 d .
S1 S 0.52511(7) 0.24878(4) 0.74279(3) 0.02301(14) Uani 1 1 d .
C1 C 0.6276(3) 0.14150(15) 0.63152(13) 0.0252(6) Uani 1 1 d .
C2 C 0.5761(3) 0.07810(15) 0.65015(13) 0.0257(6) Uani 1 1 d .
C3 C 0.4486(3) 0.04213(15) 0.60650(13) 0.0261(6) Uani 1 1 d .
C4 C 0.4211(3) 0.08371(15) 0.56069(12) 0.0245(6) Uani 1 1 d .
C5 C 0.5279(3) 0.14609(15) 0.57727(12) 0.0244(6) Uani 1 1 d .
C6 C 0.7732(3) 0.18843(18) 0.65807(15) 0.0345(7) Uani 1 1 d .
H6A H 0.7844 0.2266 0.6350 0.052 Uiso 1 1 calc R
H6B H 0.8571 0.1580 0.6544 0.052 Uiso 1 1 calc R
H6C H 0.7735 0.2113 0.7022 0.052 Uiso 1 1 calc R
C7 C 0.6524(4) 0.04707(19) 0.70220(15) 0.0409(8) Uani 1 1 d .
H7A H 0.5856 0.0464 0.7331 0.061 Uiso 1 1 calc R
H7B H 0.7464 0.0777 0.7222 0.061 Uiso 1 1 calc R
H7C H 0.6747 -0.0030 0.6851 0.061 Uiso 1 1 calc R
C8 C 0.3778(4) -0.03355(16) 0.60354(16) 0.0370(7) Uani 1 1 d .
H8A H 0.4547 -0.0680 0.6006 0.056 Uiso 1 1 calc R
H8B H 0.2986 -0.0488 0.5668 0.056 Uiso 1 1 calc R
H8C H 0.3339 -0.0332 0.6413 0.056 Uiso 1 1 calc R
C9 C 0.3203(3) 0.05751(18) 0.49836(13) 0.0352(7) Uani 1 1 d .
H9A H 0.3009 0.0994 0.4799 0.053 Uiso 1 1 calc R
H9B H 0.2248 0.0340 0.5040 0.053 Uiso 1 1 calc R
H9C H 0.3696 0.0221 0.4706 0.053 Uiso 1 1 calc R
C10 C 0.5469(4) 0.20240(18) 0.53961(15) 0.0383(7) Uani 1 1 d .
H10A H 0.6193 0.1877 0.5115 0.058 Uiso 1 1 calc R
H10B H 0.5840 0.2501 0.5678 0.058 Uiso 1 1 calc R
H10C H 0.4496 0.2060 0.5150 0.058 Uiso 1 1 calc R
C11 C 0.1800(3) 0.20719(15) 0.71210(12) 0.0228(5) Uani 1 1 d .
C12 C 0.1556(3) 0.12933(15) 0.69691(12) 0.0230(5) Uani 1 1 d .
C13 C 0.1194(3) 0.10514(16) 0.63085(13) 0.0253(6) Uani 1 1 d .
C14 C 0.1289(3) 0.16785(16) 0.60532(13) 0.0260(6) Uani 1 1 d .
C15 C 0.1667(3) 0.23055(15) 0.65507(13) 0.0240(6) Uani 1 1 d .
C16 C 0.1907(3) 0.25577(17) 0.77594(13) 0.0299(6) Uani 1 1 d .
H16A H 0.0902 0.2687 0.7831 0.045 Uiso 1 1 calc R
H16B H 0.2568 0.3005 0.7794 0.045 Uiso 1 1 calc R
H16C H 0.2323 0.2299 0.8072 0.045 Uiso 1 1 calc R
C17 C 0.1440(3) 0.08162(17) 0.74212(14) 0.0328(7) Uani 1 1 d .
H17A H 0.0392 0.0752 0.7485 0.049 Uiso 1 1 calc R
H17B H 0.2080 0.1049 0.7821 0.049 Uiso 1 1 calc R
H17C H 0.1772 0.0337 0.7253 0.049 Uiso 1 1 calc R
C18 C 0.0445(3) 0.03026(17) 0.59785(15) 0.0360(7) Uani 1 1 d .
H18A H 0.0851 -0.0061 0.6195 0.054 Uiso 1 1 calc R
H18B H 0.0638 0.0187 0.5547 0.054 Uiso 1 1 calc R
H18C H -0.0642 0.0292 0.5978 0.054 Uiso 1 1 calc R
C19 C 0.0742(4) 0.17180(19) 0.53895(14) 0.0370(7) Uani 1 1 d .
H19A H -0.0172 0.1973 0.5374 0.056 Uiso 1 1 calc R
H19B H 0.0516 0.1220 0.5124 0.056 Uiso 1 1 calc R
H19C H 0.1525 0.1987 0.5240 0.056 Uiso 1 1 calc R
C20 C 0.1712(4) 0.30746(17) 0.64770(15) 0.0353(7) Uani 1 1 d .
H20A H 0.2306 0.3128 0.6152 0.053 Uiso 1 1 calc R
H20B H 0.2174 0.3410 0.6873 0.053 Uiso 1 1 calc R
H20C H 0.0684 0.3192 0.6358 0.053 Uiso 1 1 calc R
C21 C 0.6073(3) 0.23676(15) 0.88122(12) 0.0256(6) Uani 1 1 d .
C22 C 0.7624(3) 0.24413(15) 0.87567(12) 0.0257(6) Uani 1 1 d .
C23 C 0.8286(3) 0.31207(16) 0.91415(13) 0.0263(6) Uani 1 1 d .
C24 C 0.7144(3) 0.34764(15) 0.94318(12) 0.0254(6) Uani 1 1 d .
C25 C 0.5761(3) 0.30190(16) 0.92097(12) 0.0257(6) Uani 1 1 d .
C26 C 0.5040(4) 0.16729(16) 0.85769(14) 0.0337(7) Uani 1 1 d .
H26A H 0.4045 0.1756 0.8690 0.051 Uiso 1 1 calc R
H26B H 0.5450 0.1288 0.8765 0.051 Uiso 1 1 calc R
H26C H 0.4948 0.1519 0.8122 0.051 Uiso 1 1 calc R
C27 C 0.8445(4) 0.18643(18) 0.84036(14) 0.0364(7) Uani 1 1 d .
H27A H 0.8379 0.1911 0.7971 0.055 Uiso 1 1 calc R
H27B H 0.7990 0.1378 0.8408 0.055 Uiso 1 1 calc R
H27C H 0.9505 0.1926 0.8600 0.055 Uiso 1 1 calc R
C28 C 0.9961(3) 0.33405(19) 0.92948(15) 0.0356(7) Uani 1 1 d .
H28A H 1.0468 0.2952 0.9443 0.053 Uiso 1 1 calc R
H28B H 1.0168 0.3797 0.9621 0.053 Uiso 1 1 calc R
H28C H 1.0335 0.3416 0.8920 0.053 Uiso 1 1 calc R
C29 C 0.7381(4) 0.41157(17) 0.99918(13) 0.0349(7) Uani 1 1 d .
H29A H 0.7686 0.3943 1.0371 0.052 Uiso 1 1 calc R
H29B H 0.6440 0.4344 1.0020 0.052 Uiso 1 1 calc R
H29C H 0.8170 0.4476 0.9949 0.052 Uiso 1 1 calc R
C30 C 0.4285(3) 0.31646(19) 0.94351(14) 0.0350(7) Uani 1 1 d .
H30A H 0.3452 0.2888 0.9120 0.052 Uiso 1 1 calc R
H30B H 0.4169 0.3690 0.9505 0.052 Uiso 1 1 calc R
H30C H 0.4275 0.3010 0.9827 0.052 Uiso 1 1 calc R
C31 C 0.6383(3) 0.41209(15) 0.75495(13) 0.0266(6) Uani 1 1 d .
C32 C 0.7896(3) 0.41916(15) 0.78703(13) 0.0258(6) Uani 1 1 d .
C33 C 0.7907(3) 0.45702(15) 0.84974(13) 0.0268(6) Uani 1 1 d .
C34 C 0.6413(3) 0.46991(15) 0.85698(14) 0.0296(6) Uani 1 1 d .
C35 C 0.5472(3) 0.44241(15) 0.79904(14) 0.0290(6) Uani 1 1 d .
C36 C 0.5941(4) 0.38777(18) 0.68538(14) 0.0396(8) Uani 1 1 d .
H36A H 0.4842 0.3840 0.6743 0.059 Uiso 1 1 calc R
H36B H 0.6294 0.3398 0.6706 0.059 Uiso 1 1 calc R
H36C H 0.6397 0.4236 0.6658 0.059 Uiso 1 1 calc R
C37 C 0.9219(4) 0.39848(18) 0.75546(16) 0.0383(7) Uani 1 1 d .
H37A H 0.9363 0.4301 0.7268 0.057 Uiso 1 1 calc R
H37B H 0.9031 0.3472 0.7320 0.057 Uiso 1 1 calc R
H37C H 1.0125 0.4046 0.7870 0.057 Uiso 1 1 calc R
C38 C 0.9292(4) 0.49191(18) 0.89563(15) 0.0401(8) Uani 1 1 d .
H38A H 0.9376 0.5451 0.8999 0.060 Uiso 1 1 calc R
H38B H 1.0184 0.4721 0.8806 0.060 Uiso 1 1 calc R
H38C H 0.9220 0.4813 0.9363 0.060 Uiso 1 1 calc R
C39 C 0.5916(5) 0.51889(19) 0.91243(17) 0.0475(9) Uani 1 1 d .
H39A H 0.5538 0.5623 0.9004 0.071 Uiso 1 1 calc R
H39B H 0.6774 0.5342 0.9465 0.071 Uiso 1 1 calc R
H39C H 0.5115 0.4919 0.9263 0.071 Uiso 1 1 calc R
C40 C 0.3844(4) 0.45570(19) 0.7861(2) 0.0472(9) Uani 1 1 d .
H40A H 0.3261 0.4300 0.8102 0.071 Uiso 1 1 calc R
H40B H 0.3457 0.4374 0.7415 0.071 Uiso 1 1 calc R
H40C H 0.3753 0.5084 0.7983 0.071 Uiso 1 1 calc R
Ti1B Ti 0.13429(5) 0.32501(3) 0.33957(2) 0.02044(11) Uani 1 1 d .
Ti2B Ti -0.13237(5) 0.16968(3) 0.15370(2) 0.01872(10) Uani 1 1 d .
S1B S 0.00966(7) 0.24308(4) 0.24709(3) 0.02328(14) Uani 1 1 d .
C1B C 0.1393(4) 0.21318(16) 0.37559(13) 0.0340(7) Uani 1 1 d .
C2B C 0.2843(3) 0.25222(17) 0.39434(14) 0.0304(6) Uani 1 1 d .
C3B C 0.2731(3) 0.31679(16) 0.43990(13) 0.0307(6) Uani 1 1 d .
C4B C 0.1189(4) 0.31806(18) 0.44620(13) 0.0354(7) Uani 1 1 d .
C5B C 0.0382(3) 0.2547(2) 0.40677(14) 0.0368(7) Uani 1 1 d .
C6B C 0.1053(6) 0.13592(19) 0.33710(17) 0.0657(13) Uani 1 1 d .
H6B1 H 0.1079 0.1019 0.3647 0.099 Uiso 1 1 calc R
H6B2 H 0.1808 0.1252 0.3097 0.099 Uiso 1 1 calc R
H6B3 H 0.0051 0.1301 0.3117 0.099 Uiso 1 1 calc R
C7B C 0.4263(5) 0.2243(3) 0.3742(2) 0.0623(12) Uani 1 1 d .
H7B1 H 0.5045 0.2654 0.3818 0.093 Uiso 1 1 calc R
H7B2 H 0.4061 0.2003 0.3296 0.093 Uiso 1 1 calc R
H7B3 H 0.4607 0.1889 0.3982 0.093 Uiso 1 1 calc R
C8B C 0.4052(5) 0.3636(2) 0.4822(2) 0.0646(13) Uani 1 1 d .
H8B1 H 0.4345 0.3427 0.5182 0.097 Uiso 1 1 calc R
H8B2 H 0.3775 0.4134 0.4967 0.097 Uiso 1 1 calc R
H8B3 H 0.4899 0.3655 0.4594 0.097 Uiso 1 1 calc R
C9B C 0.0555(6) 0.3715(3) 0.49451(18) 0.0745(16) Uani 1 1 d .
H9B1 H -0.0178 0.3981 0.4736 0.112 Uiso 1 1 calc R
H9B2 H 0.1373 0.4065 0.5209 0.112 Uiso 1 1 calc R
H9B3 H 0.0058 0.3448 0.5204 0.112 Uiso 1 1 calc R
C10B C -0.1257(4) 0.2330(3) 0.4058(2) 0.0808(17) Uani 1 1 d .
H10D H -0.1403 0.2261 0.4469 0.121 Uiso 1 1 calc R
H10E H -0.1584 0.1871 0.3743 0.121 Uiso 1 1 calc R
H10F H -0.1851 0.2718 0.3955 0.121 Uiso 1 1 calc R
C11B C 0.0787(3) 0.41444(14) 0.27835(13) 0.0255(6) Uani 1 1 d .
C12B C 0.2332(3) 0.40460(15) 0.27951(13) 0.0276(6) Uani 1 1 d .
C13B C 0.3083(3) 0.43004(15) 0.34176(14) 0.0274(6) Uani 1 1 d .
C14B C 0.2002(3) 0.45674(15) 0.37933(13) 0.0261(6) Uani 1 1 d .
C15B C 0.0566(3) 0.44451(15) 0.34045(13) 0.0252(6) Uani 1 1 d .
C16B C -0.0351(4) 0.40541(17) 0.22063(14) 0.0344(7) Uani 1 1 d .
H16D H -0.1353 0.4109 0.2321 0.052 Uiso 1 1 calc R
H16E H -0.0348 0.3565 0.1936 0.052 Uiso 1 1 calc R
H16F H -0.0100 0.4428 0.1983 0.052 Uiso 1 1 calc R
C17B C 0.3077(4) 0.38021(18) 0.22355(15) 0.0386(7) Uani 1 1 d .
H17D H 0.2373 0.3801 0.1856 0.058 Uiso 1 1 calc R
H17E H 0.3370 0.3306 0.2219 0.058 Uiso 1 1 calc R
H17F H 0.3974 0.4140 0.2265 0.058 Uiso 1 1 calc R
C18B C 0.4777(3) 0.43838(17) 0.36071(17) 0.0388(8) Uani 1 1 d .
H18D H 0.5130 0.3900 0.3595 0.058 Uiso 1 1 calc R
H18E H 0.5052 0.4692 0.4032 0.058 Uiso 1 1 calc R
H18F H 0.5247 0.4613 0.3318 0.058 Uiso 1 1 calc R
C19B C 0.2329(4) 0.50707(17) 0.44310(15) 0.0395(8) Uani 1 1 d .
H19D H 0.3311 0.4991 0.4645 0.059 Uiso 1 1 calc R
H19E H 0.1545 0.4969 0.4671 0.059 Uiso 1 1 calc R
H19F H 0.2346 0.5581 0.4394 0.059 Uiso 1 1 calc R
C20B C -0.0874(3) 0.47026(17) 0.35969(15) 0.0352(7) Uani 1 1 d .
H20D H -0.0923 0.5215 0.3572 0.053 Uiso 1 1 calc R
H20E H -0.0905 0.4664 0.4027 0.053 Uiso 1 1 calc R
H20F H -0.1734 0.4397 0.3317 0.053 Uiso 1 1 calc R
C21B C 0.1172(3) 0.13973(16) 0.13538(13) 0.0262(6) Uani 1 1 d .
C22B C 0.0623(3) 0.17841(16) 0.09052(13) 0.0287(6) Uani 1 1 d .
C23B C -0.0622(3) 0.13538(16) 0.05027(13) 0.0279(6) Uani 1 1 d .
C24B C -0.0878(3) 0.06958(16) 0.06973(12) 0.0258(6) Uani 1 1 d .
C25B C 0.0210(3) 0.07320(16) 0.12408(13) 0.0273(6) Uani 1 1 d .
C26B C 0.2632(3) 0.15864(19) 0.17961(15) 0.0378(7) Uani 1 1 d .
H26D H 0.3462 0.1615 0.1560 0.057 Uiso 1 1 calc R
H26E H 0.2774 0.1207 0.2032 0.057 Uiso 1 1 calc R
H26F H 0.2616 0.2061 0.2086 0.057 Uiso 1 1 calc R
C27B C 0.1362(4) 0.2477(2) 0.08008(17) 0.0481(9) Uani 1 1 d .
H27D H 0.1645 0.2380 0.0384 0.072 Uiso 1 1 calc R
H27E H 0.2265 0.2650 0.1116 0.072 Uiso 1 1 calc R
H27F H 0.0657 0.2854 0.0834 0.072 Uiso 1 1 calc R
C28B C -0.1311(4) 0.1519(2) -0.01029(14) 0.0445(8) Uani 1 1 d .
H28D H -0.1710 0.1997 -0.0017 0.067 Uiso 1 1 calc R
H28E H -0.2130 0.1138 -0.0316 0.067 Uiso 1 1 calc R
H28F H -0.0541 0.1529 -0.0370 0.067 Uiso 1 1 calc R
C29B C -0.1838(4) 0.00143(18) 0.03260(16) 0.0409(8) Uani 1 1 d .
H29D H -0.2757 0.0149 0.0104 0.061 Uiso 1 1 calc R
H29E H -0.2105 -0.0288 0.0608 0.061 Uiso 1 1 calc R
H29F H -0.1278 -0.0263 0.0023 0.061 Uiso 1 1 calc R
C30B C 0.0451(4) 0.01283(19) 0.15779(17) 0.0457(9) Uani 1 1 d .
H30D H 0.1244 -0.0155 0.1420 0.069 Uiso 1 1 calc R
H30E H -0.0487 -0.0195 0.1507 0.069 Uiso 1 1 calc R
H30F H 0.0753 0.0342 0.2026 0.069 Uiso 1 1 calc R
C31B C -0.3372(3) 0.22367(15) 0.20079(12) 0.0221(5) Uani 1 1 d .
C32B C -0.3597(3) 0.22813(15) 0.13733(13) 0.0239(6) Uani 1 1 d .
C33B C -0.3934(3) 0.15540(16) 0.09940(13) 0.0251(6) Uani 1 1 d .
C34B C -0.3845(3) 0.10632(15) 0.13976(13) 0.0257(6) Uani 1 1 d .
C35B C -0.3490(3) 0.14852(15) 0.20163(13) 0.0233(5) Uani 1 1 d .
C36B C -0.3318(3) 0.28632(16) 0.25593(13) 0.0295(6) Uani 1 1 d .
H36D H -0.4167 0.2786 0.2774 0.044 Uiso 1 1 calc R
H36E H -0.3381 0.3320 0.2419 0.044 Uiso 1 1 calc R
H36F H -0.2370 0.2895 0.2846 0.044 Uiso 1 1 calc R
C37B C -0.3730(3) 0.29632(17) 0.11325(15) 0.0344(7) Uani 1 1 d .
H37D H -0.3387 0.2889 0.0727 0.052 Uiso 1 1 calc R
H37E H -0.3106 0.3376 0.1429 0.052 Uiso 1 1 calc R
H37F H -0.4783 0.3070 0.1084 0.052 Uiso 1 1 calc R
C38B C -0.4645(4) 0.1375(2) 0.03183(14) 0.0404(8) Uani 1 1 d .
H38D H -0.5743 0.1355 0.0286 0.061 Uiso 1 1 calc R
H38E H -0.4370 0.0898 0.0108 0.061 Uiso 1 1 calc R
H38F H -0.4287 0.1754 0.0120 0.061 Uiso 1 1 calc R
C39B C -0.4372(4) 0.02591(17) 0.12343(17) 0.0390(8) Uani 1 1 d .
H39D H -0.3577 -0.0009 0.1401 0.059 Uiso 1 1 calc R
H39E H -0.4606 0.0082 0.0779 0.059 Uiso 1 1 calc R
H39F H -0.5277 0.0179 0.1416 0.059 Uiso 1 1 calc R
C40B C -0.3472(4) 0.11691(18) 0.25813(15) 0.0344(7) Uani 1 1 d .
H40D H -0.4430 0.0874 0.2547 0.052 Uiso 1 1 calc R
H40E H -0.3330 0.1569 0.2958 0.052 Uiso 1 1 calc R
H40F H -0.2644 0.0859 0.2606 0.052 Uiso 1 1 calc R

loop_
_atom_site_aniso_label
_atom_site_aniso_U_11
_atom_site_aniso_U_22
_atom_site_aniso_U_33
_atom_site_aniso_U_23
_atom_site_aniso_U_13
_atom_site_aniso_U_12
Ti1 0.0166(2) 0.0204(2) 0.0169(2) 0.00115(18) 0.00115(17) 0.00171(17)
Ti2 0.0214(2) 0.0186(2) 0.0178(2) 0.00182(18) 0.00096(18) 0.00073(18)
S1 0.0230(3) 0.0225(3) 0.0201(3) 0.0006(3) 0.0001(2) 0.0001(3)
C1 0.0209(13) 0.0279(15) 0.0269(14) 0.0021(12) 0.0086(11) 0.0073(11)
C2 0.0265(14) 0.0253(14) 0.0250(14) 0.0021(11) 0.0062(11) 0.0094(11)
C3 0.0259(14) 0.0233(14) 0.0268(14) -0.0004(11) 0.0062(11) 0.0039(11)
C4 0.0249(13) 0.0257(14) 0.0209(13) -0.0006(11) 0.0061(11) 0.0042(11)
C5 0.0253(13) 0.0272(14) 0.0215(13) 0.0037(11) 0.0087(11) 0.0041(11)
C6 0.0222(14) 0.0401(18) 0.0365(17) -0.0016(14) 0.0072(12) 0.0006(12)
C7 0.0450(19) 0.0433(19) 0.0330(17) 0.0070(15) -0.0005(14) 0.0169(15)
C8 0.0426(18) 0.0229(15) 0.0440(18) 0.0024(13) 0.0108(15) 0.0020(13)
C9 0.0350(16) 0.0427(18) 0.0220(14) -0.0045(13) 0.0035(12) 0.0043(14)
C10 0.0470(19) 0.0386(18) 0.0325(16) 0.0107(14) 0.0140(14) 0.0020(15)
C11 0.0168(12) 0.0292(14) 0.0223(13) 0.0037(11) 0.0050(10) 0.0049(10)
C12 0.0173(12) 0.0273(14) 0.0245(13) 0.0063(11) 0.0035(10) 0.0019(10)
C13 0.0177(12) 0.0307(15) 0.0245(14) 0.0023(12) 0.0009(10) -0.0005(11)
C14 0.0180(12) 0.0367(16) 0.0221(13) 0.0056(12) 0.0012(10) 0.0029(11)
C15 0.0193(12) 0.0286(15) 0.0254(14) 0.0084(11) 0.0033(10) 0.0056(11)
C16 0.0284(14) 0.0346(16) 0.0260(14) 0.0022(12) 0.0085(12) 0.0081(12)
C17 0.0329(16) 0.0351(17) 0.0327(16) 0.0124(13) 0.0067(13) 0.0009(13)
C18 0.0300(15) 0.0352(17) 0.0352(17) -0.0022(14) 0.0029(13) -0.0095(13)
C19 0.0339(16) 0.053(2) 0.0237(15) 0.0088(14) -0.0015(12) 0.0125(15)
C20 0.0369(17) 0.0335(17) 0.0387(17) 0.0130(14) 0.0072(14) 0.0099(13)
C21 0.0297(14) 0.0255(14) 0.0198(13) 0.0063(11) -0.0009(11) -0.0013(11)
C22 0.0299(14) 0.0265(14) 0.0216(13) 0.0082(11) 0.0012(11) 0.0061(11)
C23 0.0261(14) 0.0320(15) 0.0214(13) 0.0094(12) 0.0022(11) 0.0009(11)
C24 0.0278(14) 0.0280(15) 0.0184(13) 0.0042(11) 0.0009(11) -0.0011(11)
C25 0.0268(14) 0.0315(15) 0.0185(13) 0.0069(11) 0.0025(11) -0.0002(11)
C26 0.0425(17) 0.0271(15) 0.0292(15) 0.0084(13) -0.0005(13) -0.0050(13)
C27 0.0461(18) 0.0354(17) 0.0298(16) 0.0091(13) 0.0061(14) 0.0157(14)
C28 0.0252(14) 0.0449(19) 0.0362(17) 0.0141(15) -0.0018(13) 0.0005(13)
C29 0.0438(18) 0.0350(17) 0.0212(14) 0.0012(12) 0.0039(13) -0.0067(14)
C30 0.0286(15) 0.0469(19) 0.0283(15) 0.0066(14) 0.0062(12) 0.0003(13)
C31 0.0333(15) 0.0187(13) 0.0267(14) 0.0058(11) 0.0018(12) 0.0011(11)
C32 0.0294(14) 0.0189(13) 0.0300(15) 0.0063(11) 0.0079(12) 0.0014(11)
C33 0.0316(15) 0.0193(13) 0.0269(14) 0.0043(11) 0.0009(12) -0.0035(11)
C34 0.0367(16) 0.0206(14) 0.0309(15) 0.0029(12) 0.0091(13) 0.0016(12)
C35 0.0292(14) 0.0211(14) 0.0365(16) 0.0066(12) 0.0035(12) 0.0048(11)
C36 0.060(2) 0.0298(17) 0.0282(16) 0.0103(13) 0.0009(15) 0.0011(15)
C37 0.0407(18) 0.0306(16) 0.0482(19) 0.0104(15) 0.0204(15) 0.0045(14)
C38 0.0457(19) 0.0343(18) 0.0338(17) 0.0072(14) -0.0044(14) -0.0141(14)
C39 0.070(2) 0.0318(18) 0.043(2) 0.0005(15) 0.0257(18) 0.0108(17)
C40 0.0302(17) 0.0340(18) 0.077(3) 0.0135(18) 0.0034(17) 0.0085(14)
Ti1B 0.0217(2) 0.0185(2) 0.0189(2) 0.00153(18) 0.00071(18) 0.00160(18)
Ti2B 0.0169(2) 0.0202(2) 0.0175(2) 0.00159(18) 0.00183(17) 0.00193(17)
S1B 0.0222(3) 0.0227(3) 0.0213(3) 0.0006(3) -0.0006(2) 0.0013(3)
C1B 0.056(2) 0.0249(15) 0.0201(14) 0.0075(12) 0.0003(13) -0.0013(14)
C2B 0.0368(16) 0.0325(16) 0.0276(15) 0.0141(13) 0.0090(12) 0.0130(13)
C3B 0.0354(16) 0.0277(15) 0.0245(14) 0.0060(12) -0.0081(12) 0.0005(12)
C4B 0.0484(19) 0.0430(18) 0.0184(14) 0.0088(13) 0.0064(13) 0.0218(15)
C5B 0.0300(15) 0.058(2) 0.0252(15) 0.0207(15) 0.0012(12) -0.0019(14)
C6B 0.127(4) 0.0242(18) 0.037(2) 0.0102(15) -0.011(2) -0.009(2)
C7B 0.062(3) 0.087(3) 0.064(3) 0.046(2) 0.034(2) 0.050(2)
C8B 0.073(3) 0.045(2) 0.062(3) 0.021(2) -0.039(2) -0.015(2)
C9B 0.129(4) 0.081(3) 0.035(2) 0.026(2) 0.040(2) 0.070(3)
C10B 0.033(2) 0.158(5) 0.066(3) 0.074(3) -0.0057(19) -0.018(3)
C11B 0.0310(14) 0.0172(13) 0.0269(14) 0.0052(11) 0.0017(11) 0.0001(11)
C12B 0.0325(15) 0.0198(13) 0.0309(15) 0.0051(12) 0.0084(12) 0.0013(11)
C13B 0.0247(14) 0.0184(13) 0.0375(16) 0.0046(12) 0.0034(12) 0.0013(11)
C14B 0.0276(14) 0.0193(13) 0.0279(14) 0.0011(11) 0.0005(11) 0.0022(11)
C15B 0.0249(13) 0.0204(13) 0.0292(14) 0.0041(11) 0.0021(11) 0.0045(11)
C16B 0.0403(17) 0.0302(16) 0.0321(16) 0.0128(13) -0.0023(13) -0.0023(13)
C17B 0.0500(19) 0.0301(17) 0.0390(18) 0.0075(14) 0.0188(15) 0.0042(14)
C18B 0.0244(15) 0.0300(16) 0.059(2) 0.0096(15) 0.0000(14) 0.0007(12)
C19B 0.0447(19) 0.0269(16) 0.0370(18) -0.0054(13) -0.0041(14) 0.0020(14)
C20B 0.0306(15) 0.0331(17) 0.0414(18) 0.0042(14) 0.0078(13) 0.0102(13)
C21B 0.0200(13) 0.0348(16) 0.0232(13) 0.0029(12) 0.0065(11) 0.0055(11)
C22B 0.0303(15) 0.0318(16) 0.0253(14) 0.0059(12) 0.0099(12) 0.0025(12)
C23B 0.0291(14) 0.0337(16) 0.0204(13) 0.0030(12) 0.0068(11) 0.0060(12)
C24B 0.0232(13) 0.0295(15) 0.0217(13) -0.0035(11) 0.0086(11) 0.0028(11)
C25B 0.0312(15) 0.0276(15) 0.0256(14) 0.0054(12) 0.0114(12) 0.0092(12)
C26B 0.0224(14) 0.052(2) 0.0345(17) 0.0007(15) 0.0039(12) 0.0094(14)
C27B 0.053(2) 0.047(2) 0.046(2) 0.0138(17) 0.0166(17) -0.0087(17)
C28B 0.0444(19) 0.067(2) 0.0231(15) 0.0133(16) 0.0032(14) 0.0078(17)
C29B 0.0375(17) 0.0367(18) 0.0411(18) -0.0078(15) 0.0111(14) -0.0014(14)
C30B 0.062(2) 0.0367(19) 0.045(2) 0.0144(16) 0.0141(17) 0.0199(17)
C31B 0.0175(12) 0.0242(13) 0.0240(13) 0.0036(11) 0.0040(10) 0.0031(10)
C32B 0.0183(12) 0.0270(14) 0.0255(14) 0.0061(11) -0.0002(10) 0.0050(10)
C33B 0.0184(12) 0.0303(15) 0.0231(13) 0.0021(11) -0.0006(10) 0.0006(11)
C34B 0.0190(12) 0.0241(14) 0.0313(15) 0.0012(12) 0.0049(11) -0.0001(10)
C35B 0.0169(12) 0.0273(14) 0.0262(14) 0.0064(11) 0.0049(10) 0.0032(10)
C36B 0.0276(14) 0.0315(16) 0.0280(15) 0.0012(12) 0.0067(12) 0.0069(12)
C37B 0.0328(16) 0.0326(16) 0.0377(17) 0.0138(14) -0.0037(13) 0.0049(13)
C38B 0.0324(16) 0.051(2) 0.0296(16) -0.0011(15) -0.0071(13) 0.0040(15)
C39B 0.0321(16) 0.0270(16) 0.054(2) -0.0005(15) 0.0127(15) -0.0029(13)
C40B 0.0357(16) 0.0381(17) 0.0359(17) 0.0170(14) 0.0122(13) 0.0082(13)

loop_
_atom_type_symbol
_atom_type_description
_atom_type_scat_dispersion_real
_atom_type_scat_dispersion_imag
_atom_type_scat_source
C C 0.0033 0.0016 'International Tables Vol C Tables 4.2.6.8 and 6.1.1.4'
H H 0.0000 0.0000 'International Tables Vol C Tables 4.2.6.8 and 6.1.1.4'
S S 0.1246 0.1234 'International Tables Vol C Tables 4.2.6.8 and 6.1.1.4'
Ti Ti 0.2776 0.4457 'International Tables Vol C Tables 4.2.6.8 and 6.1.1.4'

loop_
_geom_angle_atom_site_label_1
_geom_angle_atom_site_label_2
_geom_angle_atom_site_label_3
_geom_angle
S1 Ti1 C5 105.14(7)
S1 Ti1 C12 104.75(7)
C5 Ti1 C12 150.10(10)
S1 Ti1 C15 93.60(7)
C5 Ti1 C15 120.01(9)
C12 Ti1 C15 57.14(9)
S1 Ti1 C11 80.88(7)
C5 Ti1 C11 154.30(9)
C12 Ti1 C11 34.37(9)
C15 Ti1 C11 34.34(9)
S1 Ti1 C2 94.32(7)
C5 Ti1 C2 56.97(9)
C12 Ti1 C2 121.08(10)
C15 Ti1 C2 172.06(10)
C11 Ti1 C2 148.52(9)
S1 Ti1 C1 81.56(7)
C5 Ti1 C1 34.38(9)
C12 Ti1 C1 155.11(10)
C15 Ti1 C1 147.49(10)
C11 Ti1 C1 162.43(10)
C2 Ti1 C1 34.07(9)
S1 Ti1 C4 137.13(7)
C5 Ti1 C4 34.12(9)
C12 Ti1 C4 116.92(10)
C15 Ti1 C4 116.63(9)
C11 Ti1 C4 140.80(9)
C2 Ti1 C4 56.34(9)
C1 Ti1 C4 56.42(9)
S1 Ti1 C3 128.16(7)
C5 Ti1 C3 56.96(9)
C12 Ti1 C3 103.57(10)
C15 Ti1 C3 138.21(10)
C11 Ti1 C3 137.84(10)
C2 Ti1 C3 33.93(9)
C1 Ti1 C3 56.55(9)
C4 Ti1 C3 34.02(9)
S1 Ti1 C14 127.34(7)
C5 Ti1 C14 103.12(9)
C12 Ti1 C14 56.77(9)
C15 Ti1 C14 33.80(9)
C11 Ti1 C14 56.46(9)
C2 Ti1 C14 138.26(10)
C1 Ti1 C14 137.42(9)
C4 Ti1 C14 86.22(9)
C3 Ti1 C14 104.51(10)
S1 Ti1 C13 136.56(7)
C5 Ti1 C13 116.76(10)
C12 Ti1 C13 34.12(9)
C15 Ti1 C13 56.34(9)
C11 Ti1 C13 56.42(9)
C2 Ti1 C13 117.31(10)
C1 Ti1 C13 140.97(10)
C4 Ti1 C13 86.30(9)
C3 Ti1 C13 86.51(9)
C14 Ti1 C13 33.83(9)
S1 Ti2 C32 103.07(7)
S1 Ti2 C25 106.89(7)
C32 Ti2 C25 150.02(10)
S1 Ti2 C22 91.36(7)
C32 Ti2 C22 121.94(10)
C25 Ti2 C22 56.85(9)
S1 Ti2 C31 81.19(7)
C32 Ti2 C31 34.45(9)
C25 Ti2 C31 153.69(10)
C22 Ti2 C31 149.30(10)
S1 Ti2 C35 96.12(7)
C32 Ti2 C35 56.91(10)
C25 Ti2 C35 119.78(10)
C22 Ti2 C35 172.49(10)
C31 Ti2 C35 33.96(10)
S1 Ti2 C21 81.55(7)
C32 Ti2 C21 156.04(10)
C25 Ti2 C21 33.97(9)
C22 Ti2 C21 34.10(9)
C31 Ti2 C21 162.51(10)
C35 Ti2 C21 146.75(10)
S1 Ti2 C23 124.76(7)
C32 Ti2 C23 104.25(10)
C25 Ti2 C23 56.83(9)
C22 Ti2 C23 33.77(9)
C31 Ti2 C23 138.62(10)
C35 Ti2 C23 138.89(10)
C21 Ti2 C23 56.24(9)
S1 Ti2 C34 129.73(8)
C32 Ti2 C34 56.57(9)
C25 Ti2 C34 103.01(10)
C22 Ti2 C34 138.91(10)
C31 Ti2 C34 56.08(10)
C35 Ti2 C34 33.61(10)
C21 Ti2 C34 136.93(10)
C23 Ti2 C34 105.38(10)
S1 Ti2 C33 135.79(7)
C32 Ti2 C33 34.12(9)
C25 Ti2 C33 116.62(10)
C22 Ti2 C33 118.24(10)
C31 Ti2 C33 56.33(9)
C35 Ti2 C33 56.08(10)
C21 Ti2 C33 141.13(9)
C23 Ti2 C33 87.39(10)
C34 Ti2 C33 33.66(10)
S1 Ti2 C24 137.46(7)
C32 Ti2 C24 116.98(10)
C25 Ti2 C24 34.17(9)
C22 Ti2 C24 56.17(9)
C31 Ti2 C24 140.88(10)
C35 Ti2 C24 116.94(10)
C21 Ti2 C24 56.04(9)
C23 Ti2 C24 33.87(9)
C34 Ti2 C24 86.65(10)
C33 Ti2 C24 86.47(9)
Ti2 S1 Ti1 174.37(4)
C2 C1 C5 107.6(2)
C2 C1 C6 126.0(3)
C5 C1 C6 125.7(3)
C2 C1 Ti1 72.95(15)
C5 C1 Ti1 71.33(15)
C6 C1 Ti1 128.25(19)
C3 C2 C1 108.4(2)
C3 C2 C7 124.1(3)
C1 C2 C7 127.1(3)
C3 C2 Ti1 73.44(15)
C1 C2 Ti1 72.99(15)
C7 C2 Ti1 125.48(19)
C2 C3 C4 107.6(2)
C2 C3 C8 124.5(3)
C4 C3 C8 126.9(3)
C2 C3 Ti1 72.63(15)
C4 C3 Ti1 72.87(15)
C8 C3 Ti1 129.09(19)
C5 C4 C3 108.2(2)
C5 C4 C9 125.0(3)
C3 C4 C9 125.4(3)
C5 C4 Ti1 71.18(15)
C3 C4 Ti1 73.11(15)
C9 C4 Ti1 131.92(19)
C4 C5 C1 108.1(2)
C4 C5 C10 126.2(3)
C1 C5 C10 125.3(3)
C4 C5 Ti1 74.70(15)
C1 C5 Ti1 74.29(15)
C10 C5 Ti1 123.22(19)
C1 C6 H6A 109.5
C1 C6 H6B 109.5
H6A C6 H6B 109.5
C1 C6 H6C 109.5
H6A C6 H6C 109.5
H6B C6 H6C 109.5
C2 C7 H7A 109.5
C2 C7 H7B 109.5
H7A C7 H7B 109.5
C2 C7 H7C 109.5
H7A C7 H7C 109.5
H7B C7 H7C 109.5
C3 C8 H8A 109.5
C3 C8 H8B 109.5
H8A C8 H8B 109.5
C3 C8 H8C 109.5
H8A C8 H8C 109.5
H8B C8 H8C 109.5
C4 C9 H9A 109.5
C4 C9 H9B 109.5
H9A C9 H9B 109.5
C4 C9 H9C 109.5
H9A C9 H9C 109.5
H9B C9 H9C 109.5
C5 C10 H10A 109.5
C5 C10 H10B 109.5
H10A C10 H10B 109.5
C5 C10 H10C 109.5
H10A C10 H10C 109.5
H10B C10 H10C 109.5
C12 C11 C15 107.8(2)
C12 C11 C16 125.5(2)
C15 C11 C16 125.9(3)
C12 C11 Ti1 72.10(14)
C15 C11 Ti1 72.75(15)
C16 C11 Ti1 128.63(18)
C11 C12 C13 107.9(2)
C11 C12 C17 126.2(2)
C13 C12 C17 125.2(3)
C11 C12 Ti1 73.53(15)
C13 C12 Ti1 74.89(15)
C17 C12 Ti1 125.19(18)
C14 C13 C12 107.9(2)
C14 C13 C18 126.6(3)
C12 C13 C18 123.5(3)
C14 C13 Ti1 72.72(15)
C12 C13 Ti1 70.99(15)
C18 C13 Ti1 134.4(2)
C15 C14 C13 108.3(2)
C15 C14 C19 123.0(3)
C13 C14 C19 127.3(3)
C15 C14 Ti1 72.15(15)
C13 C14 Ti1 73.45(15)
C19 C14 Ti1 130.88(19)
C14 C15 C11 108.1(2)
C14 C15 C20 124.4(3)
C11 C15 C20 127.0(3)
C14 C15 Ti1 74.05(15)
C11 C15 Ti1 72.91(14)
C20 C15 Ti1 124.93(19)
C11 C16 H16A 109.5
C11 C16 H16B 109.5
H16A C16 H16B 109.5
C11 C16 H16C 109.5
H16A C16 H16C 109.5
H16B C16 H16C 109.5
C12 C17 H17A 109.5
C12 C17 H17B 109.5
H17A C17 H17B 109.5
C12 C17 H17C 109.5
H17A C17 H17C 109.5
H17B C17 H17C 109.5
C13 C18 H18A 109.5
C13 C18 H18B 109.5
H18A C18 H18B 109.5
C13 C18 H18C 109.5
H18A C18 H18C 109.5
H18B C18 H18C 109.5
C14 C19 H19A 109.5
C14 C19 H19B 109.5
H19A C19 H19B 109.5
C14 C19 H19C 109.5
H19A C19 H19C 109.5
H19B C19 H19C 109.5
C15 C20 H20A 109.5
C15 C20 H20B 109.5
H20A C20 H20B 109.5
C15 C20 H20C 109.5
H20A C20 H20C 109.5
H20B C20 H20C 109.5
C25 C21 C22 108.1(2)
C25 C21 C26 126.2(3)
C22 C21 C26 125.0(3)
C25 C21 Ti2 71.89(15)
C22 C21 Ti2 72.31(15)
C26 C21 Ti2 129.23(18)
C23 C22 C21 108.2(2)
C23 C22 C27 125.7(3)
C21 C22 C27 125.8(3)
C23 C22 Ti2 73.77(16)
C21 C22 Ti2 73.59(15)
C27 C22 Ti2 123.39(19)
C22 C23 C24 107.9(2)
C22 C23 C28 123.9(3)
C24 C23 C28 127.3(3)
C22 C23 Ti2 72.47(15)
C24 C23 Ti2 73.37(15)
C28 C23 Ti2 128.40(19)
C23 C24 C25 108.1(2)
C23 C24 C29 126.5(3)
C25 C24 C29 123.8(3)
C23 C24 Ti2 72.76(15)
C25 C24 Ti2 71.48(15)
C29 C24 Ti2 133.2(2)
C21 C25 C24 107.6(2)
C21 C25 C30 126.5(3)
C24 C25 C30 125.4(3)
C21 C25 Ti2 74.15(15)
C24 C25 Ti2 74.34(15)
C30 C25 Ti2 123.85(19)
C21 C26 H26A 109.5
C21 C26 H26B 109.5
H26A C26 H26B 109.5
C21 C26 H26C 109.5
H26A C26 H26C 109.5
H26B C26 H26C 109.5
C22 C27 H27A 109.5
C22 C27 H27B 109.5
H27A C27 H27B 109.5
C22 C27 H27C 109.5
H27A C27 H27C 109.5
H27B C27 H27C 109.5
C23 C28 H28A 109.5
C23 C28 H28B 109.5
H28A C28 H28B 109.5
C23 C28 H28C 109.5
H28A C28 H28C 109.5
H28B C28 H28C 109.5
C24 C29 H29A 109.5
C24 C29 H29B 109.5
H29A C29 H29B 109.5
C24 C29 H29C 109.5
H29A C29 H29C 109.5
H29B C29 H29C 109.5
C25 C30 H30A 109.5
C25 C30 H30B 109.5
H30A C30 H30B 109.5
C25 C30 H30C 109.5
H30A C30 H30C 109.5
H30B C30 H30C 109.5
C35 C31 C32 107.7(2)
C35 C31 C36 127.5(3)
C32 C31 C36 124.1(3)
C35 C31 Ti2 73.16(16)
C32 C31 Ti2 71.56(15)
C36 C31 Ti2 128.2(2)
C33 C32 C31 107.5(2)
C33 C32 C37 128.1(3)
C31 C32 C37 123.9(3)
C33 C32 Ti2 74.53(16)
C31 C32 Ti2 73.99(16)
C37 C32 Ti2 123.54(19)
C34 C33 C32 108.1(2)
C34 C33 C38 125.5(3)
C32 C33 C38 125.1(3)
C34 C33 Ti2 73.14(16)
C32 C33 Ti2 71.36(15)
C38 C33 Ti2 131.5(2)
C35 C34 C33 108.6(3)
C35 C34 C39 123.7(3)
C33 C34 C39 126.5(3)
C35 C34 Ti2 73.00(16)
C33 C34 Ti2 73.19(16)
C39 C34 Ti2 129.8(2)
C34 C35 C31 108.0(3)
C34 C35 C40 123.9(3)
C31 C35 C40 127.3(3)
C34 C35 Ti2 73.39(16)
C31 C35 Ti2 72.88(16)
C40 C35 Ti2 127.3(2)
C31 C36 H36A 109.5
C31 C36 H36B 109.5
H36A C36 H36B 109.5
C31 C36 H36C 109.5
H36A C36 H36C 109.5
H36B C36 H36C 109.5
C32 C37 H37A 109.5
C32 C37 H37B 109.5
H37A C37 H37B 109.5
C32 C37 H37C 109.5
H37A C37 H37C 109.5
H37B C37 H37C 109.5
C33 C38 H38A 109.5
C33 C38 H38B 109.5
H38A C38 H38B 109.5
C33 C38 H38C 109.5
H38A C38 H38C 109.5
H38B C38 H38C 109.5
C34 C39 H39A 109.5
C34 C39 H39B 109.5
H39A C39 H39B 109.5
C34 C39 H39C 109.5
H39A C39 H39C 109.5
H39B C39 H39C 109.5
C35 C40 H40A 109.5
C35 C40 H40B 109.5
H40A C40 H40B 109.5
C35 C40 H40C 109.5
H40A C40 H40C 109.5
H40B C40 H40C 109.5
S1B Ti1B C2B 105.39(8)
S1B Ti1B C15B 108.44(7)
C2B Ti1B C15B 146.16(10)
S1B Ti1B C1B 81.53(7)
C2B Ti1B C1B 34.28(11)
C15B Ti1B C1B 153.18(11)
S1B Ti1B C5B 93.70(8)
C2B Ti1B C5B 56.63(10)
C15B Ti1B C5B 119.52(11)
C1B Ti1B C5B 33.71(11)
S1B Ti1B C11B 82.08(7)
C2B Ti1B C11B 157.73(10)
C15B Ti1B C11B 34.31(9)
C1B Ti1B C11B 163.26(10)
C5B Ti1B C11B 145.02(10)
S1B Ti1B C12B 90.74(7)
C2B Ti1B C12B 123.93(10)
C15B Ti1B C12B 56.93(9)
C1B Ti1B C12B 149.59(11)
C5B Ti1B C12B 175.14(11)
C11B Ti1B C12B 33.94(9)
S1B Ti1B C13B 123.98(8)
C2B Ti1B C13B 103.59(10)
C15B Ti1B C13B 57.04(9)
C1B Ti1B C13B 137.86(11)
C5B Ti1B C13B 142.03(11)
C11B Ti1B C13B 56.42(9)
C12B Ti1B C13B 33.88(10)
S1B Ti1B C4B 127.09(9)
C2B Ti1B C4B 56.51(10)
C15B Ti1B C4B 100.68(10)
C1B Ti1B C4B 55.87(10)
C5B Ti1B C4B 33.51(11)
C11B Ti1B C4B 134.93(10)
C12B Ti1B C4B 141.89(11)
C13B Ti1B C4B 108.91(11)
S1B Ti1B C14B 138.38(7)
C2B Ti1B C14B 113.86(10)
C15B Ti1B C14B 34.25(9)
C1B Ti1B C14B 139.86(10)
C5B Ti1B C14B 118.92(11)
C11B Ti1B C14B 56.32(9)
C12B Ti1B C14B 56.23(9)
C13B Ti1B C14B 33.97(9)
C4B Ti1B C14B 87.54(11)
S1B Ti1B C3B 137.19(7)
C2B Ti1B C3B 34.15(10)
C15B Ti1B C3B 112.85(10)
C1B Ti1B C3B 56.34(10)
C5B Ti1B C3B 56.19(10)
C11B Ti1B C3B 140.35(10)
C12B Ti1B C3B 121.07(10)
C13B Ti1B C3B 88.80(10)
C4B Ti1B C3B 33.91(11)
C14B Ti1B C3B 84.35(10)
S1B Ti2B C25B 103.60(7)
S1B Ti2B C32B 105.11(7)
C25B Ti2B C32B 151.27(10)
S1B Ti2B C35B 93.74(7)
C25B Ti2B C35B 120.43(10)
C32B Ti2B C35B 56.67(9)
S1B Ti2B C22B 95.39(7)
C25B Ti2B C22B 56.86(10)
C32B Ti2B C22B 120.71(10)
C35B Ti2B C22B 170.87(10)
S1B Ti2B C31B 81.28(7)
C25B Ti2B C31B 154.32(10)
C32B Ti2B C31B 34.17(9)
C35B Ti2B C31B 34.00(9)
C22B Ti2B C31B 148.62(10)
S1B Ti2B C21B 81.15(7)
C25B Ti2B C21B 34.43(10)
C32B Ti2B C21B 154.50(10)
C35B Ti2B C21B 148.64(10)
C22B Ti2B C21B 33.91(9)
C31B Ti2B C21B 162.42(9)
S1B Ti2B C23B 129.06(7)
C25B Ti2B C23B 56.65(9)
C32B Ti2B C23B 104.22(9)
C35B Ti2B C23B 137.19(10)
C22B Ti2B C23B 33.68(10)
C31B Ti2B C23B 138.19(9)
C21B Ti2B C23B 56.16(9)
S1B Ti2B C24B 136.41(7)
C25B Ti2B C24B 34.42(9)
C32B Ti2B C24B 117.64(9)
C35B Ti2B C24B 116.01(9)
C22B Ti2B C24B 56.28(10)
C31B Ti2B C24B 140.62(9)
C21B Ti2B C24B 56.65(9)
C23B Ti2B C24B 33.72(10)
S1B Ti2B C34B 127.37(7)
C25B Ti2B C34B 103.93(10)
C32B Ti2B C34B 56.59(9)
C35B Ti2B C34B 33.73(9)
C22B Ti2B C34B 137.14(10)
C31B Ti2B C34B 56.28(9)
C21B Ti2B C34B 138.15(10)
C23B Ti2B C34B 103.53(10)
C24B Ti2B C34B 85.87(9)
S1B Ti2B C33B 136.85(7)
C25B Ti2B C33B 117.90(10)
C32B Ti2B C33B 34.07(9)
C35B Ti2B C33B 56.10(9)
C22B Ti2B C33B 116.28(10)
C31B Ti2B C33B 56.27(9)
C21B Ti2B C33B 140.96(9)
C23B Ti2B C33B 86.25(9)
C24B Ti2B C33B 86.69(9)
C34B Ti2B C33B 33.78(9)
Ti1B S1B Ti2B 174.33(4)
C5B C1B C2B 108.1(3)
C5B C1B C6B 125.9(3)
C2B C1B C6B 125.3(3)
C5B C1B Ti1B 73.34(18)
C2B C1B Ti1B 71.91(16)
C6B C1B Ti1B 127.7(2)
C1B C2B C3B 107.9(3)
C1B C2B C7B 124.8(3)
C3B C2B C7B 126.9(3)
C1B C2B Ti1B 73.80(17)
C3B C2B Ti1B 74.94(16)
C7B C2B Ti1B 122.6(2)
C2B C3B C4B 107.0(3)
C2B C3B C8B 124.4(3)
C4B C3B C8B 127.3(3)
C2B C3B Ti1B 70.91(16)
C4B C3B Ti1B 72.70(16)
C8B C3B Ti1B 131.8(2)
C5B C4B C3B 108.5(3)
C5B C4B C9B 124.8(4)
C3B C4B C9B 126.0(4)
C5B C4B Ti1B 72.71(17)
C3B C4B Ti1B 73.39(16)
C9B C4B Ti1B 127.5(2)
C4B C5B C1B 108.4(3)
C4B C5B C10B 123.8(4)
C1B C5B C10B 127.5(4)
C4B C5B Ti1B 73.78(18)
C1B C5B Ti1B 72.95(17)
C10B C5B Ti1B 124.9(2)
C1B C6B H6B1 109.5
C1B C6B H6B2 109.5
H6B1 C6B H6B2 109.5
C1B C6B H6B3 109.5
H6B1 C6B H6B3 109.5
H6B2 C6B H6B3 109.5
C2B C7B H7B1 109.5
C2B C7B H7B2 109.5
H7B1 C7B H7B2 109.5
C2B C7B H7B3 109.5
H7B1 C7B H7B3 109.5
H7B2 C7B H7B3 109.5
C3B C8B H8B1 109.5
C3B C8B H8B2 109.5
H8B1 C8B H8B2 109.5
C3B C8B H8B3 109.5
H8B1 C8B H8B3 109.5
H8B2 C8B H8B3 109.5
C4B C9B H9B1 109.5
C4B C9B H9B2 109.5
H9B1 C9B H9B2 109.5
C4B C9B H9B3 109.5
H9B1 C9B H9B3 109.5
H9B2 C9B H9B3 109.5
C5B C10B H10D 109.5
C5B C10B H10E 109.5
H10D C10B H10E 109.5
C5B C10B H10F 109.5
H10D C10B H10F 109.5
H10E C10B H10F 109.5
C12B C11B C15B 108.2(2)
C12B C11B C16B 125.2(3)
C15B C11B C16B 126.0(3)
C12B C11B Ti1B 73.14(16)
C15B C11B Ti1B 71.74(15)
C16B C11B Ti1B 127.89(19)
C13B C12B C11B 108.3(2)
C13B C12B C17B 125.5(3)
C11B C12B C17B 125.8(3)
C13B C12B Ti1B 73.10(16)
C11B C12B Ti1B 72.92(16)
C17B C12B Ti1B 125.52(19)
C12B C13B C14B 107.9(2)
C12B C13B C18B 124.0(3)
C14B C13B C18B 127.3(3)
C12B C13B Ti1B 73.02(16)
C14B C13B Ti1B 73.46(16)
C18B C13B Ti1B 127.16(19)
C13B C14B C15B 108.0(2)
C13B C14B C19B 126.2(3)
C15B C14B C19B 123.8(3)
C13B C14B Ti1B 72.57(15)
C15B C14B Ti1B 71.18(15)
C19B C14B Ti1B 134.5(2)
C11B C15B C14B 107.5(2)
C11B C15B C20B 125.9(3)
C14B C15B C20B 125.9(3)
C11B C15B Ti1B 73.95(15)
C14B C15B Ti1B 74.57(15)
C20B C15B Ti1B 124.8(2)
C11B C16B H16D 109.5
C11B C16B H16E 109.5
H16D C16B H16E 109.5
C11B C16B H16F 109.5
H16D C16B H16F 109.5
H16E C16B H16F 109.5
C12B C17B H17D 109.5
C12B C17B H17E 109.5
H17D C17B H17E 109.5
C12B C17B H17F 109.5
H17D C17B H17F 109.5
H17E C17B H17F 109.5
C13B C18B H18D 109.5
C13B C18B H18E 109.5
H18D C18B H18E 109.5
C13B C18B H18F 109.5
H18D C18B H18F 109.5
H18E C18B H18F 109.5
C14B C19B H19D 109.5
C14B C19B H19E 109.5
H19D C19B H19E 109.5
C14B C19B H19F 109.5
H19D C19B H19F 109.5
H19E C19B H19F 109.5
C15B C20B H20D 109.5
C15B C20B H20E 109.5
H20D C20B H20E 109.5
C15B C20B H20F 109.5
H20D C20B H20F 109.5
H20E C20B H20F 109.5
C22B C21B C25B 107.6(2)
C22B C21B C26B 126.2(3)
C25B C21B C26B 125.5(3)
C22B C21B Ti2B 72.94(15)
C25B C21B Ti2B 71.34(15)
C26B C21B Ti2B 128.74(19)
C23B C22B C21B 108.4(3)
C23B C22B C27B 124.3(3)
C21B C22B C27B 126.6(3)
C23B C22B Ti2B 73.69(16)
C21B C22B Ti2B 73.15(15)
C27B C22B Ti2B 126.4(2)
C22B C23B C24B 108.7(2)
C22B C23B C28B 123.3(3)
C24B C23B C28B 126.8(3)
C22B C23B Ti2B 72.63(16)
C24B C23B Ti2B 73.24(15)
C28B C23B Ti2B 129.9(2)
C23B C24B C25B 107.3(2)
C23B C24B C29B 126.4(3)
C25B C24B C29B 124.8(3)
C23B C24B Ti2B 73.04(15)
C25B C24B Ti2B 70.83(15)
C29B C24B Ti2B 132.45(19)
C21B C25B C24B 107.9(2)
C21B C25B C30B 125.4(3)
C24B C25B C30B 126.1(3)
C21B C25B Ti2B 74.23(15)
C24B C25B Ti2B 74.75(15)
C30B C25B Ti2B 123.8(2)
C21B C26B H26D 109.5
C21B C26B H26E 109.5
H26D C26B H26E 109.5
C21B C26B H26F 109.5
H26D C26B H26F 109.5
H26E C26B H26F 109.5
C22B C27B H27D 109.5
C22B C27B H27E 109.5
H27D C27B H27E 109.5
C22B C27B H27F 109.5
H27D C27B H27F 109.5
H27E C27B H27F 109.5
C23B C28B H28D 109.5
C23B C28B H28E 109.5
H28D C28B H28E 109.5
C23B C28B H28F 109.5
H28D C28B H28F 109.5
H28E C28B H28F 109.5
C24B C29B H29D 109.5
C24B C29B H29E 109.5
H29D C29B H29E 109.5
C24B C29B H29F 109.5
H29D C29B H29F 109.5
H29E C29B H29F 109.5
C25B C30B H30D 109.5
C25B C30B H30E 109.5
H30D C30B H30E 109.5
C25B C30B H30F 109.5
H30D C30B H30F 109.5
H30E C30B H30F 109.5
C35B C31B C32B 107.6(2)
C35B C31B C36B 125.7(2)
C32B C31B C36B 125.7(2)
C35B C31B Ti2B 72.42(14)
C32B C31B Ti2B 72.30(14)
C36B C31B Ti2B 129.54(18)
C31B C32B C33B 107.9(2)
C31B C32B C37B 126.9(3)
C33B C32B C37B 124.4(3)
C31B C32B Ti2B 73.53(14)
C33B C32B Ti2B 74.69(15)
C37B C32B Ti2B 125.54(19)
C34B C33B C32B 107.7(2)
C34B C33B C38B 126.5(3)
C32B C33B C38B 124.0(3)
C34B C33B Ti2B 72.60(15)
C32B C33B Ti2B 71.24(14)
C38B C33B Ti2B 133.8(2)
C35B C34B C33B 107.9(2)
C35B C34B C39B 123.1(3)
C33B C34B C39B 127.6(3)
C35B C34B Ti2B 71.93(15)
C33B C34B Ti2B 73.61(15)
C39B C34B Ti2B 130.63(19)
C34B C35B C31B 108.8(2)
C34B C35B C40B 123.8(3)
C31B C35B C40B 126.8(3)
C34B C35B Ti2B 74.34(15)
C31B C35B Ti2B 73.58(15)
C40B C35B Ti2B 124.96(18)
C31B C36B H36D 109.5
C31B C36B H36E 109.5
H36D C36B H36E 109.5
C31B C36B H36F 109.5
H36D C36B H36F 109.5
H36E C36B H36F 109.5
C32B C37B H37D 109.5
C32B C37B H37E 109.5
H37D C37B H37E 109.5
C32B C37B H37F 109.5
H37D C37B H37F 109.5
H37E C37B H37F 109.5
C33B C38B H38D 109.5
C33B C38B H38E 109.5
H38D C38B H38E 109.5
C33B C38B H38F 109.5
H38D C38B H38F 109.5
H38E C38B H38F 109.5
C34B C39B H39D 109.5
C34B C39B H39E 109.5
H39D C39B H39E 109.5
C34B C39B H39F 109.5
H39D C39B H39F 109.5
H39E C39B H39F 109.5
C35B C40B H40D 109.5
C35B C40B H40E 109.5
H40D C40B H40E 109.5
C35B C40B H40F 109.5
H40D C40B H40F 109.5
H40E C40B H40F 109.5

loop_
_geom_bond_atom_site_label_1
_geom_bond_atom_site_label_2
_geom_bond_distance
Ti1 S1 2.3604(8)
Ti1 C5 2.383(3)
Ti1 C12 2.396(3)
Ti1 C15 2.413(3)
Ti1 C11 2.415(3)
Ti1 C2 2.420(3)
Ti1 C1 2.421(3)
Ti1 C4 2.428(3)
Ti1 C3 2.431(3)
Ti1 C14 2.437(3)
Ti1 C13 2.447(3)
Ti2 S1 2.3524(8)
Ti2 C32 2.395(3)
Ti2 C25 2.405(3)
Ti2 C22 2.417(3)
Ti2 C31 2.427(3)
Ti2 C35 2.431(3)
Ti2 C21 2.434(3)
Ti2 C23 2.434(3)
Ti2 C34 2.436(3)
Ti2 C33 2.436(3)
Ti2 C24 2.442(3)
C1 C2 1.418(4)
C1 C5 1.420(4)
C1 C6 1.497(4)
C2 C3 1.416(4)
C2 C7 1.510(4)
C3 C4 1.422(4)
C3 C8 1.504(4)
C4 C5 1.412(4)
C4 C9 1.505(4)
C5 C10 1.505(4)
C6 H6A 0.9800
C6 H6B 0.9800
C6 H6C 0.9800
C7 H7A 0.9800
C7 H7B 0.9800
C7 H7C 0.9800
C8 H8A 0.9800
C8 H8B 0.9800
C8 H8C 0.9800
C9 H9A 0.9800
C9 H9B 0.9800
C9 H9C 0.9800
C10 H10A 0.9800
C10 H10B 0.9800
C10 H10C 0.9800
C11 C12 1.421(4)
C11 C15 1.425(4)
C11 C16 1.495(4)
C12 C13 1.422(4)
C12 C17 1.500(4)
C13 C14 1.421(4)
C13 C18 1.499(4)
C14 C15 1.410(4)
C14 C19 1.509(4)
C15 C20 1.490(4)
C16 H16A 0.9800
C16 H16B 0.9800
C16 H16C 0.9800
C17 H17A 0.9800
C17 H17B 0.9800
C17 H17C 0.9800
C18 H18A 0.9800
C18 H18B 0.9800
C18 H18C 0.9800
C19 H19A 0.9800
C19 H19B 0.9800
C19 H19C 0.9800
C20 H20A 0.9800
C20 H20B 0.9800
C20 H20C 0.9800
C21 C25 1.414(4)
C21 C22 1.423(4)
C21 C26 1.497(4)
C22 C23 1.409(4)
C22 C27 1.497(4)
C23 C24 1.421(4)
C23 C28 1.509(4)
C24 C25 1.425(4)
C24 C29 1.506(4)
C25 C30 1.511(4)
C26 H26A 0.9800
C26 H26B 0.9800
C26 H26C 0.9800
C27 H27A 0.9800
C27 H27B 0.9800
C27 H27C 0.9800
C28 H28A 0.9800
C28 H28B 0.9800
C28 H28C 0.9800
C29 H29A 0.9800
C29 H29B 0.9800
C29 H29C 0.9800
C30 H30A 0.9800
C30 H30B 0.9800
C30 H30C 0.9800
C31 C35 1.419(4)
C31 C32 1.428(4)
C31 C36 1.500(4)
C32 C33 1.418(4)
C32 C37 1.501(4)
C33 C34 1.411(4)
C33 C38 1.503(4)
C34 C35 1.407(4)
C34 C39 1.511(4)
C35 C40 1.504(4)
C36 H36A 0.9800
C36 H36B 0.9800
C36 H36C 0.9800
C37 H37A 0.9800
C37 H37B 0.9800
C37 H37C 0.9800
C38 H38A 0.9800
C38 H38B 0.9800
C38 H38C 0.9800
C39 H39A 0.9800
C39 H39B 0.9800
C39 H39C 0.9800
C40 H40A 0.9800
C40 H40B 0.9800
C40 H40C 0.9800
Ti1B S1B 2.3589(8)
Ti1B C2B 2.388(3)
Ti1B C15B 2.394(3)
Ti1B C1B 2.412(3)
Ti1B C5B 2.417(3)
Ti1B C11B 2.423(3)
Ti1B C12B 2.426(3)
Ti1B C13B 2.427(3)
Ti1B C4B 2.431(3)
Ti1B C14B 2.438(3)
Ti1B C3B 2.440(3)
Ti2B S1B 2.3634(8)
Ti2B C25B 2.389(3)
Ti2B C32B 2.410(3)
Ti2B C35B 2.411(3)
Ti2B C22B 2.424(3)
Ti2B C31B 2.425(3)
Ti2B C21B 2.427(3)
Ti2B C23B 2.437(3)
Ti2B C24B 2.440(3)
Ti2B C34B 2.441(3)
Ti2B C33B 2.454(3)
C1B C5B 1.400(5)
C1B C2B 1.415(4)
C1B C6B 1.500(4)
C2B C3B 1.418(4)
C2B C7B 1.507(4)
C3B C4B 1.420(4)
C3B C8B 1.499(4)
C4B C5B 1.397(5)
C4B C9B 1.506(4)
C5B C10B 1.503(5)
C6B H6B1 0.9800
C6B H6B2 0.9800
C6B H6B3 0.9800
C7B H7B1 0.9800
C7B H7B2 0.9800
C7B H7B3 0.9800
C8B H8B1 0.9800
C8B H8B2 0.9800
C8B H8B3 0.9800
C9B H9B1 0.9800
C9B H9B2 0.9800
C9B H9B3 0.9800
C10B H10D 0.9800
C10B H10E 0.9800
C10B H10F 0.9800
C11B C12B 1.415(4)
C11B C15B 1.421(4)
C11B C16B 1.494(4)
C12B C13B 1.414(4)
C12B C17B 1.498(4)
C13B C14B 1.421(4)
C13B C18B 1.513(4)
C14B C15B 1.424(4)
C14B C19B 1.498(4)
C15B C20B 1.503(4)
C16B H16D 0.9800
C16B H16E 0.9800
C16B H16F 0.9800
C17B H17D 0.9800
C17B H17E 0.9800
C17B H17F 0.9800
C18B H18D 0.9800
C18B H18E 0.9800
C18B H18F 0.9800
C19B H19D 0.9800
C19B H19E 0.9800
C19B H19F 0.9800
C20B H20D 0.9800
C20B H20E 0.9800
C20B H20F 0.9800
C21B C22B 1.414(4)
C21B C25B 1.426(4)
C21B C26B 1.495(4)
C22B C23B 1.408(4)
C22B C27B 1.504(4)
C23B C24B 1.415(4)
C23B C28B 1.506(4)
C24B C25B 1.429(4)
C24B C29B 1.499(4)
C25B C30B 1.505(4)
C26B H26D 0.9800
C26B H26E 0.9800
C26B H26F 0.9800
C27B H27D 0.9800
C27B H27E 0.9800
C27B H27F 0.9800
C28B H28D 0.9800
C28B H28E 0.9800
C28B H28F 0.9800
C29B H29D 0.9800
C29B H29E 0.9800
C29B H29F 0.9800
C30B H30D 0.9800
C30B H30E 0.9800
C30B H30F 0.9800
C31B C35B 1.414(4)
C31B C32B 1.421(4)
C31B C36B 1.493(4)
C32B C33B 1.425(4)
C32B C37B 1.501(4)
C33B C34B 1.423(4)
C33B C38B 1.502(4)
C34B C35B 1.408(4)
C34B C39B 1.501(4)
C35B C40B 1.505(4)
C36B H36D 0.9800
C36B H36E 0.9800
C36B H36F 0.9800
C37B H37D 0.9800
C37B H37E 0.9800
C37B H37F 0.9800
C38B H38D 0.9800
C38B H38E 0.9800
C38B H38F 0.9800
C39B H39D 0.9800
C39B H39E 0.9800
C39B H39F 0.9800
C40B H40D 0.9800
C40B H40E 0.9800
C40B H40F 0.9800
